data_8106248
loop_
_publ_author_name
'Bao-Xi, Miao'
'Xin-Xue, Tang'
'Li-Fang, Zhang'

_publ_section_title
;
 Crystal structure of pyrene-2-carbaldehyde, C17H10O
;
_journal_issue 4
_journal_name_full 'Zeitschrift f\"ur Kristallographie - New Crystal Structures'
_journal_page_first 655
_journal_page_last 657
_journal_paper_doi 10.1515/ncrs-2017-0423
_journal_volume 233
_journal_year 2018
_chemical_formula_moiety 'C17 H10 O'
_chemical_formula_sum 'C17 H10 O'
_chemical_formula_weight 230.25
_space_group_crystal_system monoclinic
_space_group_IT_number 14
_space_group_name_Hall '-P 2ybc'
_space_group_name_H-M_alt 'P 1 21/c 1'
_atom_sites_solution_hydrogens geom
_cell_angle_alpha 90
_cell_angle_beta 92.47(3)
_cell_angle_gamma 90
_cell_formula_units_Z 4
_cell_length_a 8.1312(16)
_cell_length_b 7.8252(16)
_cell_length_c 17.231(3)
_cell_measurement_reflns_used 2658
_cell_measurement_temperature 293(2)
_cell_measurement_theta_max 26.76
_cell_measurement_theta_min 3.01
_cell_volume 1095.4(4)
_computing_cell_refinement 'CrystalClear (Rigaku Inc., 2008)'
_computing_data_collection 'CrystalClear (Rigaku Inc., 2008)'
_computing_data_reduction 'CrystalClear (Rigaku Inc., 2008)'
_computing_molecular_graphics 'SHELXTL (Sheldrick, 2008)'
_computing_publication_material 'publCIF (Westrip, 2010)'
_computing_structure_refinement 'SHELXL-2014/6 (Sheldrick, 2014)'
_computing_structure_solution 'SHELXS97 (Sheldrick, 2008)'
_diffrn_ambient_temperature 293(2)
_diffrn_measured_fraction_theta_full 0.989
_diffrn_measured_fraction_theta_max 0.989
_diffrn_measurement_device_type 'Bruker APEX II CCD area-detector'
_diffrn_measurement_method '\w scans'
_diffrn_radiation_type MoK\a
_diffrn_radiation_wavelength 0.71073
_diffrn_reflns_av_R_equivalents 0.0563
_diffrn_reflns_av_unetI/netI 0.0651
_diffrn_reflns_Laue_measured_fraction_full 0.989
_diffrn_reflns_Laue_measured_fraction_max 0.989
_diffrn_reflns_limit_h_max 4
_diffrn_reflns_limit_h_min -10
_diffrn_reflns_limit_k_max 9
_diffrn_reflns_limit_k_min -9
_diffrn_reflns_limit_l_max 21
_diffrn_reflns_limit_l_min -20
_diffrn_reflns_number 7793
_diffrn_reflns_point_group_measured_fraction_full 0.989
_diffrn_reflns_point_group_measured_fraction_max 0.989
_diffrn_reflns_theta_full 25.242
_diffrn_reflns_theta_max 25.992
_diffrn_reflns_theta_min 3.373
_diffrn_source 'Rotating Anode'
_exptl_absorpt_coefficient_mu 0.086
_exptl_absorpt_correction_T_max 0.987
_exptl_absorpt_correction_T_min 0.976
_exptl_absorpt_correction_type multi-scan
_exptl_absorpt_process_details 'CrystalClear (Rigaku Inc., 2008)'
_exptl_crystal_colour Yellow
_exptl_crystal_density_diffrn 1.396
_exptl_crystal_description Block
_exptl_crystal_F_000 480
_exptl_crystal_size_max 0.15
_exptl_crystal_size_mid 0.14
_exptl_crystal_size_min 0.12
_refine_diff_density_max 0.398
_refine_diff_density_min -0.168
_refine_diff_density_rms 0.046
_refine_ls_extinction_coef .
_refine_ls_extinction_method none
_refine_ls_goodness_of_fit_ref 1.013
_refine_ls_hydrogen_treatment constr
_refine_ls_matrix_type full
_refine_ls_number_parameters 163
_refine_ls_number_reflns 2121
_refine_ls_number_restraints 1
_refine_ls_restrained_S_all 1.014
_refine_ls_R_factor_all 0.1034
_refine_ls_R_factor_gt 0.0517
_refine_ls_shift/su_max 0.000
_refine_ls_shift/su_mean 0.000
_refine_ls_structure_factor_coef Fsqd
_refine_ls_weighting_details 'w=1/[\s^2^(Fo^2^)+(0.0557P)^2^] where P=(Fo^2^+2Fc^2^)/3'
_refine_ls_weighting_scheme calc
_refine_ls_wR_factor_gt 0.1114
_refine_ls_wR_factor_ref 0.1281
_reflns_Friedel_coverage 0.000
_reflns_Friedel_fraction_full .
_reflns_Friedel_fraction_max .
_reflns_number_gt 1133
_reflns_number_total 2121
_reflns_threshold_expression 'I > 2\s(I)'
_cod_data_source_file suppl_ncrs-2017-0423_suppl.cif
_cod_data_source_block 1
_cod_original_cell_volume 1095.3(4)
_cod_original_sg_symbol_H-M 'P 21/c'
_cod_database_code 8106248
_shelx_space_group_comment
;
The symmetry employed for this shelxl refinement is uniquely defined
by the following loop, which should always be used as a source of
symmetry information in preference to the above space-group names.
They are only intended as comments.
;

loop_
_space_group_symop_operation_xyz
'x, y, z'
'-x, y+1/2, -z+1/2'
'-x, -y, -z'
'x, -y-1/2, z-1/2'

loop_
_atom_site_label
_atom_site_type_symbol
_atom_site_fract_x
_atom_site_fract_y
_atom_site_fract_z
_atom_site_U_iso_or_equiv
_atom_site_adp_type
_atom_site_occupancy
_atom_site_site_symmetry_order
_atom_site_calc_flag
_atom_site_refinement_flags_posn
_atom_site_refinement_flags_adp
_atom_site_refinement_flags_occupancy
_atom_site_disorder_assembly
_atom_site_disorder_group
O1 O 0.9439(2) 0.2050(2) -0.10678(9) 0.0507(5) Uani 1 1 d . . . . .
C1 C 0.5362(3) 0.2907(2) -0.04617(12) 0.0326(6) Uani 1 1 d . . . . .
H1 H 0.5026 0.3529 -0.0900 0.039 Uiso 1 1 calc R U . . .
C2 C 0.6942(3) 0.2235(2) -0.04090(12) 0.0292(5) Uani 1 1 d . U . . .
C3 C 0.7474(3) 0.1309(2) 0.02406(12) 0.0315(6) Uani 1 1 d . . . . .
H3 H 0.8537 0.0869 0.0269 0.038 Uiso 1 1 calc R U . . .
C4 C 0.6443(3) 0.1027(2) 0.08490(11) 0.0268(5) Uani 1 1 d . . . . .
C5 C 0.6931(3) 0.0038(2) 0.15243(12) 0.0288(5) Uani 1 1 d . . . . .
H5 H 0.7988 -0.0418 0.1566 0.035 Uiso 1 1 calc R U . . .
C6 C 0.5892(3) -0.0239(3) 0.20932(12) 0.0326(6) Uani 1 1 d . . . . .
H6 H 0.6252 -0.0880 0.2522 0.039 Uiso 1 1 calc R U . . .
C7 C 0.4241(3) 0.0420(2) 0.20639(11) 0.0300(5) Uani 1 1 d . . . . .
C8 C 0.3144(3) 0.0129(3) 0.26496(13) 0.0384(6) Uani 1 1 d . . . . .
H8 H 0.3470 -0.0537 0.3076 0.046 Uiso 1 1 calc R U . . .
C9 C 0.1562(3) 0.0824(3) 0.26035(14) 0.0438(6) Uani 1 1 d . . . . .
H9 H 0.0848 0.0638 0.3002 0.053 Uiso 1 1 calc R U . . .
C10 C 0.1054(3) 0.1797(3) 0.19605(13) 0.0406(6) Uani 1 1 d . . . . .
H10 H -0.0002 0.2257 0.1936 0.049 Uiso 1 1 calc R U . . .
C11 C 0.2095(3) 0.2094(2) 0.13542(13) 0.0325(6) Uani 1 1 d . . . . .
C12 C 0.1593(3) 0.3056(3) 0.06735(14) 0.0388(6) Uani 1 1 d . . . . .
H12 H 0.0533 0.3503 0.0631 0.047 Uiso 1 1 calc R U . . .
C13 C 0.2631(3) 0.3320(3) 0.00954(13) 0.0345(6) Uani 1 1 d . . . . .
H13 H 0.2268 0.3947 -0.0338 0.041 Uiso 1 1 calc R U . . .
C14 C 0.4269(3) 0.2667(2) 0.01291(12) 0.0286(5) Uani 1 1 d . . . . .
C15 C 0.4810(3) 0.1715(2) 0.07997(12) 0.0257(5) Uani 1 1 d . . . . .
C16 C 0.3715(3) 0.1419(2) 0.14055(11) 0.0263(5) Uani 1 1 d . . . . .
C17 C 0.8042(3) 0.2533(3) -0.10544(14) 0.0403(6) Uani 1 1 d . U . . .
H17 H 0.7620 0.3140 -0.1482 0.048 Uiso 1 1 calc R U . . .

loop_
_atom_site_aniso_label
_atom_site_aniso_U_11
_atom_site_aniso_U_22
_atom_site_aniso_U_33
_atom_site_aniso_U_23
_atom_site_aniso_U_13
_atom_site_aniso_U_12
O1 0.0413(12) 0.0621(12) 0.0496(11) -0.0060(8) 0.0133(9) -0.0133(10)
C1 0.0418(15) 0.0229(10) 0.0324(13) 0.0002(9) -0.0054(11) -0.0073(10)
C2 0.0347(14) 0.0229(10) 0.0300(12) -0.0048(9) 0.0011(10) -0.0086(10)
C3 0.0281(14) 0.0260(11) 0.0403(13) -0.0074(10) -0.0010(11) -0.0045(9)
C4 0.0249(13) 0.0217(10) 0.0338(12) -0.0064(9) 0.0015(10) -0.0046(9)
C5 0.0257(13) 0.0241(10) 0.0360(12) -0.0030(9) -0.0044(10) 0.0003(9)
C6 0.0398(15) 0.0254(11) 0.0321(12) -0.0013(9) -0.0059(11) -0.0007(10)
C7 0.0335(14) 0.0248(11) 0.0319(12) -0.0078(9) 0.0030(10) -0.0044(10)
C8 0.0467(17) 0.0334(12) 0.0355(13) -0.0071(10) 0.0074(12) -0.0082(11)
C9 0.0408(16) 0.0384(13) 0.0531(15) -0.0141(12) 0.0126(12) -0.0092(12)
C10 0.0283(14) 0.0327(12) 0.0614(16) -0.0156(12) 0.0075(12) -0.0043(11)
C11 0.0267(13) 0.0251(11) 0.0458(14) -0.0121(10) 0.0024(11) -0.0020(10)
C12 0.0273(14) 0.0266(11) 0.0615(16) -0.0073(11) -0.0090(12) 0.0024(10)
C13 0.0339(15) 0.0239(11) 0.0445(14) -0.0018(10) -0.0129(12) -0.0008(10)
C14 0.0307(14) 0.0214(10) 0.0333(12) -0.0055(9) -0.0040(11) -0.0047(9)
C15 0.0263(13) 0.0180(9) 0.0322(12) -0.0046(9) -0.0046(10) -0.0020(9)
C16 0.0269(13) 0.0191(10) 0.0327(12) -0.0101(9) -0.0005(10) -0.0020(9)
C17 0.0506(18) 0.0321(12) 0.0380(14) -0.0057(10) 0.0001(12) -0.0106(12)

loop_
_atom_type_symbol
_atom_type_description
_atom_type_scat_dispersion_real
_atom_type_scat_dispersion_imag
_atom_type_scat_source
C C 0.0033 0.0016 'International Tables Vol C Tables 4.2.6.8 and 6.1.1.4'
H H 0.0000 0.0000 'International Tables Vol C Tables 4.2.6.8 and 6.1.1.4'
O O 0.0106 0.0060 'International Tables Vol C Tables 4.2.6.8 and 6.1.1.4'

loop_
_geom_angle_atom_site_label_1
_geom_angle_atom_site_label_2
_geom_angle_atom_site_label_3
_geom_angle
_geom_angle_site_symmetry_1
_geom_angle_site_symmetry_3
C2 C1 C14 121.3(2) . .
C2 C1 H1 119.4 . .
C14 C1 H1 119.4 . .
C3 C2 C1 120.4(2) . .
C3 C2 C17 120.8(2) . .
C1 C2 C17 118.7(2) . .
C2 C3 C4 121.0(2) . .
C2 C3 H3 119.5 . .
C4 C3 H3 119.5 . .
C3 C4 C15 118.95(19) . .
C3 C4 C5 122.8(2) . .
C15 C4 C5 118.2(2) . .
C6 C5 C4 121.2(2) . .
C6 C5 H5 119.4 . .
C4 C5 H5 119.4 . .
C5 C6 C7 122.3(2) . .
C5 C6 H6 118.9 . .
C7 C6 H6 118.9 . .
C8 C7 C16 119.1(2) . .
C8 C7 C6 122.8(2) . .
C16 C7 C6 118.1(2) . .
C7 C8 C9 120.8(2) . .
C7 C8 H8 119.6 . .
C9 C8 H8 119.6 . .
C10 C9 C8 120.0(2) . .
C10 C9 H9 120.0 . .
C8 C9 H9 120.0 . .
C9 C10 C11 121.3(2) . .
C9 C10 H10 119.4 . .
C11 C10 H10 119.4 . .
C10 C11 C16 119.0(2) . .
C10 C11 C12 122.6(2) . .
C16 C11 C12 118.4(2) . .
C13 C12 C11 121.2(2) . .
C13 C12 H12 119.4 . .
C11 C12 H12 119.4 . .
C12 C13 C14 121.9(2) . .
C12 C13 H13 119.1 . .
C14 C13 H13 119.1 . .
C1 C14 C13 123.1(2) . .
C1 C14 C15 118.5(2) . .
C13 C14 C15 118.3(2) . .
C16 C15 C14 119.9(2) . .
C16 C15 C4 120.28(18) . .
C14 C15 C4 119.8(2) . .
C11 C16 C15 120.23(19) . .
C11 C16 C7 119.9(2) . .
C15 C16 C7 119.9(2) . .
O1 C17 C2 124.8(2) . .
O1 C17 H17 117.6 . .
C2 C17 H17 117.6 . .

loop_
_geom_bond_atom_site_label_1
_geom_bond_atom_site_label_2
_geom_bond_distance
_geom_bond_site_symmetry_2
O1 C17 1.198(3) .
C1 C2 1.387(3) .
C1 C14 1.393(3) .
C1 H1 0.9300 .
C2 C3 1.387(3) .
C2 C17 1.476(3) .
C3 C4 1.388(3) .
C3 H3 0.9300 .
C4 C15 1.432(3) .
C4 C5 1.439(3) .
C5 C6 1.339(3) .
C5 H5 0.9300 .
C6 C7 1.437(3) .
C6 H6 0.9300 .
C7 C8 1.394(3) .
C7 C16 1.428(3) .
C8 C9 1.395(3) .
C8 H8 0.9300 .
C9 C10 1.392(3) .
C9 H9 0.9300 .
C10 C11 1.392(3) .
C10 H10 0.9300 .
C11 C16 1.419(3) .
C11 C12 1.438(3) .
C12 C13 1.349(3) .
C12 H12 0.9300 .
C13 C14 1.425(3) .
C13 H13 0.9300 .
C14 C15 1.428(3) .
C15 C16 1.420(3) .
C17 H17 0.9300 .
